data_7135082
loop_
_publ_author_name
'Ni, Tongtong'
'Xu, Xuefeng'
'Li, Wenguang'
'Li, Shiyuan'
'Sheng, Heyun'
'Zhang, Xu'

_publ_section_title
;
 Nickel-catalyzed [4+2] cycloadditions of &#x3b2;-ketoesters and alkynes.
;
_journal_issue 90
_journal_name_full 'Chemical communications (Cambridge, England)'
_journal_page_first 17645
_journal_page_last 17648
_journal_paper_doi 10.1039/d5cc04128g
_journal_volume 61
_journal_year 2025
_chemical_formula_moiety 'C16 H11 F3 O6'
_chemical_formula_sum 'C16 H11 F3 O6'
_chemical_formula_weight 356.25
_space_group_crystal_system triclinic
_space_group_IT_number 2
_space_group_name_Hall '-P 1'
_space_group_name_H-M_alt 'P -1'
_atom_sites_solution_hydrogens geom
_atom_sites_solution_primary dual
_audit_creation_date 2025-06-08
_audit_creation_method
;
Olex2 1.5
(compiled 2025.04.05 svn.rf049d14d for OlexSys, GUI svn.r7205)
;
_audit_update_record
;
2025-06-08 deposited with the CCDC.	2025-10-09 downloaded from the CCDC.
;
_cell_angle_alpha 86.6200(10)
_cell_angle_beta 77.558(2)
_cell_angle_gamma 63.5350(10)
_cell_formula_units_Z 2
_cell_length_a 9.1458(4)
_cell_length_b 9.3792(3)
_cell_length_c 10.2964(4)
_cell_measurement_reflns_used 7539
_cell_measurement_temperature 297.00
_cell_measurement_theta_max 28.263
_cell_measurement_theta_min 2.624
_cell_volume 771.41(5)
_computing_cell_refinement 'SAINT V8.40B (?, 2016)'
_computing_data_reduction 'SAINT V8.40B (?, 2016)'
_computing_molecular_graphics 'Olex2 1.5 (Dolomanov et al., 2009)'
_computing_publication_material 'Olex2 1.5 (Dolomanov et al., 2009)'
_computing_structure_refinement 'SHELXL 2018/3 (Sheldrick, 2015)'
_computing_structure_solution 'SHELXT 2018/2 (Sheldrick, 2018)'
_diffrn_ambient_temperature 297.00
_diffrn_measured_fraction_theta_full 0.983
_diffrn_measured_fraction_theta_max 0.983
_diffrn_measurement_device_type 'CCD area detector'
_diffrn_radiation_type MoK\a
_diffrn_radiation_wavelength 0.71073
_diffrn_reflns_av_R_equivalents 0.0440
_diffrn_reflns_av_unetI/netI 0.0221
_diffrn_reflns_Laue_measured_fraction_full 0.983
_diffrn_reflns_Laue_measured_fraction_max 0.983
_diffrn_reflns_limit_h_max 10
_diffrn_reflns_limit_h_min -10
_diffrn_reflns_limit_k_max 11
_diffrn_reflns_limit_k_min -11
_diffrn_reflns_limit_l_max 12
_diffrn_reflns_limit_l_min -12
_diffrn_reflns_number 20554
_diffrn_reflns_point_group_measured_fraction_full 0.983
_diffrn_reflns_point_group_measured_fraction_max 0.983
_diffrn_reflns_theta_full 25.004
_diffrn_reflns_theta_max 25.004
_diffrn_reflns_theta_min 2.027
_diffrn_source_current 1.4
_diffrn_source_power 0.07
_diffrn_source_voltage 50.0
_exptl_absorpt_coefficient_mu 0.140
_exptl_absorpt_correction_T_max 0.7457
_exptl_absorpt_correction_T_min 0.7011
_exptl_absorpt_correction_type multi-scan
_exptl_absorpt_process_details
;
SADABS-2016/2 (Bruker,2016/2) was used for absorption correction.
wR2(int) was 0.0989 before and 0.0551 after correction.
The Ratio of minimum to maximum transmission is 0.9402.
The \l/2 correction factor is Not present.
;
_exptl_crystal_density_diffrn 1.534
_exptl_crystal_description block
_exptl_crystal_F_000 364
_refine_diff_density_max 1.225
_refine_diff_density_min -0.586
_refine_diff_density_rms 0.063
_refine_ls_extinction_method none
_refine_ls_goodness_of_fit_ref 1.087
_refine_ls_hydrogen_treatment constr
_refine_ls_matrix_type full
_refine_ls_number_parameters 228
_refine_ls_number_reflns 2670
_refine_ls_number_restraints 6
_refine_ls_restrained_S_all 1.086
_refine_ls_R_factor_all 0.0825
_refine_ls_R_factor_gt 0.0768
_refine_ls_shift/su_max 0.000
_refine_ls_shift/su_mean 0.000
_refine_ls_structure_factor_coef Fsqd
_refine_ls_weighting_details 'w=1/[\s^2^(Fo^2^)+(0.1242P)^2^+0.7882P] where P=(Fo^2^+2Fc^2^)/3'
_refine_ls_weighting_scheme calc
_refine_ls_wR_factor_gt 0.2163
_refine_ls_wR_factor_ref 0.2228
_reflns_Friedel_coverage 0.000
_reflns_number_gt 2359
_reflns_number_total 2670
_reflns_threshold_expression 'I > 2\s(I)'
_cod_data_source_file d5cc04128g2.cif
_cod_data_source_block mo_250603zx220a_0m
_cod_depositor_comments 'Adding full bibliography for 7135082.cif.'
_cod_database_code 7135082
_shelx_shelxl_version_number 2018/3
_shelx_space_group_comment
;
The symmetry employed for this shelxl refinement is uniquely defined
by the following loop, which should always be used as a source of
symmetry information in preference to the above space-group names.
They are only intended as comments.
;
_olex2_refinement_description
;
1. Fixed Uiso
 At 1.2 times of:
  All C(H) groups
 At 1.5 times of:
  All C(H,H,H) groups
2. Uiso/Uaniso restraints and constraints
Uanis(F3) \\sim Ueq: with sigma of 0.1 and sigma for terminal atoms of 0.2
3.a Aromatic/amide H refined with riding coordinates:
 C10(H10), C4(H4), C3(H3), C7(H7), C6(H6)
3.b Idealised Me refined as rotating group:
 C15(H15A,H15B,H15C), C12(H12A,H12B,H12C)
;
_olex2_submission_special_instructions 'No special instructions were received'

loop_
_space_group_symop_operation_xyz
'x, y, z'
'-x, -y, -z'

loop_
_atom_site_label
_atom_site_type_symbol
_atom_site_fract_x
_atom_site_fract_y
_atom_site_fract_z
_atom_site_U_iso_or_equiv
_atom_site_adp_type
_atom_site_occupancy
_atom_site_site_symmetry_order
_atom_site_calc_flag
_atom_site_refinement_flags_posn
_atom_site_refinement_flags_adp
_atom_site_refinement_flags_occupancy
_atom_site_disorder_assembly
_atom_site_disorder_group
O1 O 0.3443(2) 0.2504(2) 0.14475(19) 0.0375(5) Uani 1 1 d . . . . .
O6 O 0.6788(3) 0.4117(3) 0.2311(2) 0.0474(6) Uani 1 1 d . . . . .
O3 O 0.1236(3) 0.8358(3) 0.1461(3) 0.0561(7) Uani 1 1 d . . . . .
O2 O 0.1627(3) 0.3004(3) 0.0180(3) 0.0566(7) Uani 1 1 d . . . . .
O5 O 0.4505(3) 0.6007(3) 0.3580(3) 0.0647(8) Uani 1 1 d . . . . .
O4 O 0.3996(3) 0.7535(3) 0.1003(3) 0.0631(7) Uani 1 1 d . . . . .
C007 C 0.2947(3) 0.5615(3) 0.1382(3) 0.0346(6) Uani 1 1 d . . . . .
C13 C 0.4181(3) 0.4450(3) 0.2041(3) 0.0341(6) Uani 1 1 d . . . . .
C8 C 0.4356(3) 0.2940(3) 0.2078(3) 0.0342(6) Uani 1 1 d . . . . .
C5 C 0.5461(4) 0.1609(3) 0.2766(3) 0.0357(6) Uani 1 1 d . . . . .
C10 C 0.2035(4) 0.5185(3) 0.0773(3) 0.0394(7) Uani 1 1 d . . . . .
H10 H 0.122207 0.595075 0.036865 0.047 Uiso 1 1 calc R U . . .
C4 C 0.5684(4) 0.1855(4) 0.4013(3) 0.0423(7) Uani 1 1 d . . . . .
H4 H 0.508417 0.285970 0.443805 0.051 Uiso 1 1 calc R U . . .
C14 C 0.5146(4) 0.4969(3) 0.2740(3) 0.0393(7) Uani 1 1 d . . . . .
C9 C 0.2303(4) 0.3548(4) 0.0740(3) 0.0393(7) Uani 1 1 d . . . . .
F3 F 0.8415(4) -0.2357(6) 0.5822(4) 0.173(2) Uani 1 1 d . U . . .
C11 C 0.2808(4) 0.7277(3) 0.1274(3) 0.0388(7) Uani 1 1 d . . . . .
F1 F 0.9720(5) -0.3531(4) 0.3945(4) 0.1309(15) Uani 1 1 d . . . . .
F2 F 1.0251(4) -0.1925(5) 0.4614(4) 0.1321(15) Uani 1 1 d . . . . .
C2 C 0.7688(4) -0.0868(4) 0.3987(3) 0.0431(7) Uani 1 1 d . . . . .
C3 C 0.6787(4) 0.0620(4) 0.4623(3) 0.0453(7) Uani 1 1 d . . . . .
H3 H 0.692416 0.078806 0.546052 0.054 Uiso 1 1 calc R U . . .
C7 C 0.7450(4) -0.1139(4) 0.2758(3) 0.0452(7) Uani 1 1 d . . . . .
H7 H 0.804558 -0.214847 0.234127 0.054 Uiso 1 1 calc R U . . .
C6 C 0.6328(4) 0.0089(4) 0.2152(3) 0.0422(7) Uani 1 1 d . . . . .
H6 H 0.615057 -0.009774 0.133506 0.051 Uiso 1 1 calc R U . . .
C15 C 0.7826(5) 0.4461(6) 0.2999(5) 0.0725(12) Uani 1 1 d . . . . .
H15A H 0.897322 0.391015 0.254330 0.109 Uiso 1 1 calc R U . . .
H15B H 0.770428 0.411261 0.389454 0.109 Uiso 1 1 calc R U . . .
H15C H 0.748808 0.558759 0.301561 0.109 Uiso 1 1 calc R U . . .
C1 C 0.8943(5) -0.2173(4) 0.4629(4) 0.0553(9) Uani 1 1 d . . . . .
C12 C 0.0960(6) 1.0004(4) 0.1425(5) 0.0749(12) Uani 1 1 d . . . . .
H12A H 0.150335 1.019113 0.057182 0.112 Uiso 1 1 calc R U . . .
H12B H 0.141169 1.021739 0.210879 0.112 Uiso 1 1 calc R U . . .
H12C H -0.021745 1.069314 0.157212 0.112 Uiso 1 1 calc R U . . .

loop_
_atom_site_aniso_label
_atom_site_aniso_U_11
_atom_site_aniso_U_22
_atom_site_aniso_U_33
_atom_site_aniso_U_23
_atom_site_aniso_U_13
_atom_site_aniso_U_12
O1 0.0437(11) 0.0343(10) 0.0406(11) 0.0028(8) -0.0179(9) -0.0189(9)
O6 0.0429(12) 0.0540(13) 0.0531(13) 0.0014(10) -0.0179(10) -0.0249(10)
O3 0.0500(13) 0.0304(11) 0.0825(18) 0.0059(11) -0.0153(12) -0.0131(10)
O2 0.0614(15) 0.0472(13) 0.0752(17) 0.0008(11) -0.0405(13) -0.0245(11)
O5 0.0665(16) 0.0567(15) 0.0693(17) -0.0244(13) -0.0251(13) -0.0182(12)
O4 0.0540(14) 0.0485(14) 0.092(2) 0.0046(12) -0.0115(13) -0.0290(12)
C007 0.0360(14) 0.0324(14) 0.0323(13) -0.0007(10) -0.0066(11) -0.0124(11)
C13 0.0367(14) 0.0340(14) 0.0318(13) -0.0011(10) -0.0105(11) -0.0141(11)
C8 0.0359(14) 0.0385(15) 0.0299(13) -0.0014(11) -0.0102(11) -0.0162(12)
C5 0.0397(14) 0.0344(14) 0.0350(14) 0.0020(11) -0.0116(11) -0.0166(12)
C10 0.0399(15) 0.0370(15) 0.0408(15) 0.0030(12) -0.0165(12) -0.0134(12)
C4 0.0507(17) 0.0376(15) 0.0373(15) -0.0009(12) -0.0139(13) -0.0162(13)
C14 0.0475(16) 0.0369(15) 0.0392(15) 0.0033(12) -0.0180(12) -0.0200(13)
C9 0.0378(15) 0.0416(15) 0.0406(15) -0.0007(12) -0.0154(12) -0.0161(12)
F3 0.080(2) 0.213(4) 0.098(2) 0.109(3) 0.0038(17) 0.026(2)
C11 0.0446(16) 0.0346(15) 0.0374(15) 0.0022(11) -0.0113(12) -0.0167(12)
F1 0.157(3) 0.0632(18) 0.125(3) 0.0068(17) -0.080(3) 0.0148(18)
F2 0.085(2) 0.151(3) 0.182(4) 0.083(3) -0.085(2) -0.055(2)
C2 0.0426(16) 0.0447(17) 0.0447(16) 0.0111(13) -0.0161(13) -0.0199(14)
C3 0.0544(18) 0.0487(17) 0.0367(15) 0.0042(13) -0.0202(13) -0.0218(14)
C7 0.0503(17) 0.0330(15) 0.0478(17) 0.0007(12) -0.0152(14) -0.0123(13)
C6 0.0511(17) 0.0386(15) 0.0376(15) -0.0004(12) -0.0168(13) -0.0170(13)
C15 0.063(2) 0.090(3) 0.089(3) 0.010(2) -0.039(2) -0.046(2)
C1 0.0514(19) 0.052(2) 0.056(2) 0.0111(16) -0.0212(16) -0.0138(16)
C12 0.079(3) 0.0323(18) 0.107(3) 0.0078(19) -0.024(2) -0.0181(18)

loop_
_atom_type_symbol
_atom_type_description
_atom_type_scat_dispersion_real
_atom_type_scat_dispersion_imag
_atom_type_scat_source
C C 0.0033 0.0016 'International Tables Vol C Tables 4.2.6.8 and 6.1.1.4'
H H 0.0000 0.0000 'International Tables Vol C Tables 4.2.6.8 and 6.1.1.4'
F F 0.0171 0.0103 'International Tables Vol C Tables 4.2.6.8 and 6.1.1.4'
O O 0.0106 0.0060 'International Tables Vol C Tables 4.2.6.8 and 6.1.1.4'

loop_
_geom_angle_atom_site_label_1
_geom_angle_atom_site_label_2
_geom_angle_atom_site_label_3
_geom_angle
_geom_angle_site_symmetry_1
_geom_angle_site_symmetry_3
_geom_angle_publ_flag
C8 O1 C9 123.0(2) . . ?
C14 O6 C15 115.5(3) . . ?
C11 O3 C12 115.9(3) . . ?
C13 C007 C11 119.1(2) . . ?
C10 C007 C13 120.2(3) . . ?
C10 C007 C11 120.5(3) . . ?
C007 C13 C14 119.1(2) . . ?
C8 C13 C007 118.8(2) . . ?
C8 C13 C14 122.0(2) . . ?
O1 C8 C5 112.1(2) . . ?
C13 C8 O1 120.8(2) . . ?
C13 C8 C5 127.1(2) . . ?
C4 C5 C8 120.7(2) . . ?
C4 C5 C6 119.5(3) . . ?
C6 C5 C8 119.8(2) . . ?
C007 C10 H10 119.6 . . ?
C007 C10 C9 120.8(3) . . ?
C9 C10 H10 119.6 . . ?
C5 C4 H4 119.8 . . ?
C3 C4 C5 120.4(3) . . ?
C3 C4 H4 119.8 . . ?
O6 C14 C13 111.6(2) . . ?
O5 C14 O6 125.1(3) . . ?
O5 C14 C13 123.3(3) . . ?
O1 C9 C10 116.2(2) . . ?
O2 C9 O1 116.8(3) . . ?
O2 C9 C10 127.0(3) . . ?
O3 C11 C007 111.5(3) . . ?
O4 C11 O3 125.8(3) . . ?
O4 C11 C007 122.7(3) . . ?
C3 C2 C7 120.4(3) . . ?
C3 C2 C1 119.2(3) . . ?
C7 C2 C1 120.5(3) . . ?
C4 C3 C2 119.8(3) . . ?
C4 C3 H3 120.1 . . ?
C2 C3 H3 120.1 . . ?
C2 C7 H7 120.0 . . ?
C6 C7 C2 120.0(3) . . ?
C6 C7 H7 120.0 . . ?
C5 C6 H6 120.1 . . ?
C7 C6 C5 119.8(3) . . ?
C7 C6 H6 120.1 . . ?
O6 C15 H15A 109.5 . . ?
O6 C15 H15B 109.5 . . ?
O6 C15 H15C 109.5 . . ?
H15A C15 H15B 109.5 . . ?
H15A C15 H15C 109.5 . . ?
H15B C15 H15C 109.5 . . ?
F3 C1 F1 111.2(4) . . ?
F3 C1 F2 105.6(4) . . ?
F3 C1 C2 114.8(3) . . ?
F1 C1 F2 97.8(4) . . ?
F1 C1 C2 114.2(3) . . ?
F2 C1 C2 111.6(3) . . ?
O3 C12 H12A 109.5 . . ?
O3 C12 H12B 109.5 . . ?
O3 C12 H12C 109.5 . . ?
H12A C12 H12B 109.5 . . ?
H12A C12 H12C 109.5 . . ?
H12B C12 H12C 109.5 . . ?

loop_
_geom_bond_atom_site_label_1
_geom_bond_atom_site_label_2
_geom_bond_distance
_geom_bond_site_symmetry_2
_geom_bond_publ_flag
O1 C8 1.362(3) . ?
O1 C9 1.382(3) . ?
O6 C14 1.332(4) . ?
O6 C15 1.448(4) . ?
O3 C11 1.318(4) . ?
O3 C12 1.448(4) . ?
O2 C9 1.202(4) . ?
O5 C14 1.188(4) . ?
O4 C11 1.189(4) . ?
C007 C13 1.439(4) . ?
C007 C10 1.344(4) . ?
C007 C11 1.506(4) . ?
C13 C8 1.352(4) . ?
C13 C14 1.494(4) . ?
C8 C5 1.471(4) . ?
C5 C4 1.389(4) . ?
C5 C6 1.395(4) . ?
C10 H10 0.9300 . ?
C10 C9 1.445(4) . ?
C4 H4 0.9300 . ?
C4 C3 1.379(4) . ?
F3 C1 1.252(5) . ?
F1 C1 1.307(5) . ?
F2 C1 1.314(5) . ?
C2 C3 1.380(5) . ?
C2 C7 1.385(5) . ?
C2 C1 1.494(4) . ?
C3 H3 0.9300 . ?
C7 H7 0.9300 . ?
C7 C6 1.381(4) . ?
C6 H6 0.9300 . ?
C15 H15A 0.9600 . ?
C15 H15B 0.9600 . ?
C15 H15C 0.9600 . ?
C12 H12A 0.9600 . ?
C12 H12B 0.9600 . ?
C12 H12C 0.9600 . ?

loop_
_geom_torsion_atom_site_label_1
_geom_torsion_atom_site_label_2
_geom_torsion_atom_site_label_3
_geom_torsion_atom_site_label_4
_geom_torsion
_geom_torsion_site_symmetry_1
_geom_torsion_site_symmetry_2
_geom_torsion_site_symmetry_3
_geom_torsion_site_symmetry_4
_geom_torsion_publ_flag
O1 C8 C5 C4 -140.1(3) . . . . ?
O1 C8 C5 C6 41.4(4) . . . . ?
C007 C13 C8 O1 3.2(4) . . . . ?
C007 C13 C8 C5 -175.9(3) . . . . ?
C007 C13 C14 O6 -125.3(3) . . . . ?
C007 C13 C14 O5 55.2(4) . . . . ?
C007 C10 C9 O1 4.7(4) . . . . ?
C007 C10 C9 O2 -176.4(3) . . . . ?
C13 C007 C10 C9 -1.5(4) . . . . ?
C13 C007 C11 O3 -140.4(3) . . . . ?
C13 C007 C11 O4 42.2(4) . . . . ?
C13 C8 C5 C4 39.2(4) . . . . ?
C13 C8 C5 C6 -139.3(3) . . . . ?
C8 O1 C9 O2 176.9(3) . . . . ?
C8 O1 C9 C10 -4.1(4) . . . . ?
C8 C13 C14 O6 58.9(4) . . . . ?
C8 C13 C14 O5 -120.5(4) . . . . ?
C8 C5 C4 C3 -176.7(3) . . . . ?
C8 C5 C6 C7 175.8(3) . . . . ?
C5 C4 C3 C2 0.6(5) . . . . ?
C10 C007 C13 C8 -2.5(4) . . . . ?
C10 C007 C13 C14 -178.4(3) . . . . ?
C10 C007 C11 O3 45.3(4) . . . . ?
C10 C007 C11 O4 -132.0(3) . . . . ?
C4 C5 C6 C7 -2.8(5) . . . . ?
C14 C13 C8 O1 179.0(2) . . . . ?
C14 C13 C8 C5 -0.2(4) . . . . ?
C9 O1 C8 C13 0.1(4) . . . . ?
C9 O1 C8 C5 179.4(2) . . . . ?
C11 C007 C13 C8 -176.8(3) . . . . ?
C11 C007 C13 C14 7.3(4) . . . . ?
C11 C007 C10 C9 172.7(3) . . . . ?
C2 C7 C6 C5 1.3(5) . . . . ?
C3 C2 C7 C6 1.1(5) . . . . ?
C3 C2 C1 F3 49.7(6) . . . . ?
C3 C2 C1 F1 179.8(4) . . . . ?
C3 C2 C1 F2 -70.5(5) . . . . ?
C7 C2 C3 C4 -2.1(5) . . . . ?
C7 C2 C1 F3 -131.4(5) . . . . ?
C7 C2 C1 F1 -1.2(5) . . . . ?
C7 C2 C1 F2 108.5(4) . . . . ?
C6 C5 C4 C3 1.9(5) . . . . ?
C15 O6 C14 O5 3.6(5) . . . . ?
C15 O6 C14 C13 -175.9(3) . . . . ?
C1 C2 C3 C4 176.9(3) . . . . ?
C1 C2 C7 C6 -177.8(3) . . . . ?
C12 O3 C11 O4 -4.9(5) . . . . ?
C12 O3 C11 C007 177.8(3) . . . . ?
